data_7152583
loop_
_publ_author_name
'Gluyas, Josef B. G.'
'Burschka, Christian'
'D\"orrich, Steffen'
'Vallet, Judith'
'Gronemeyer, Hinrich'
'Tacke, Reinhold'

_publ_section_title
;
 Disila-analogues of the synthetic retinoids EC23 and TTNN: synthesis,
 structure and biological evaluation.
;
_journal_issue 34
_journal_name_full 'Organic &amp; biomolecular chemistry'
_journal_page_first 6914
_journal_page_last 6929
_journal_paper_doi 10.1039/c2ob25989c
_journal_volume 10
_journal_year 2012
_chemical_formula_moiety 'C14 H26 Si3'
_chemical_formula_sum 'C14 H26 Si3'
_chemical_formula_weight 278.62
_chemical_name_systematic
;
?
;
_space_group_IT_number 14
_symmetry_cell_setting monoclinic
_symmetry_space_group_name_Hall '-P 2ybc'
_symmetry_space_group_name_H-M 'P 1 21/c 1'
_atom_sites_solution_hydrogens geom
_atom_sites_solution_primary direct
_atom_sites_solution_secondary difmap
_audit_creation_method SHELXL-97
_cell_angle_alpha 90.00
_cell_angle_beta 94.50(3)
_cell_angle_gamma 90.00
_cell_formula_units_Z 4
_cell_length_a 14.635(4)
_cell_length_b 10.5599(16)
_cell_length_c 11.643(3)
_cell_measurement_reflns_used 4730
_cell_measurement_temperature 173(2)
_cell_measurement_theta_max 26.05
_cell_measurement_theta_min 3.9
_cell_volume 1793.8(7)
_computing_cell_refinement Stoe-IPDS
_computing_data_collection Stoe-IPDS
_computing_data_reduction Stoe-IPDS
_computing_molecular_graphics Ortep/Povray
_computing_publication_material Bruker-SHELXTL
_computing_structure_refinement 'SHELXL-97 (Sheldrick, 2008)'
_computing_structure_solution 'SHELXS-97 (Sheldrick, 2008)'
_diffrn_ambient_temperature 173(2)
_diffrn_measured_fraction_theta_full 0.963
_diffrn_measured_fraction_theta_max 0.963
_diffrn_measurement_device_type image_plate_Stoe-IPDS
_diffrn_measurement_method omega_scan
_diffrn_radiation_monochromator graphite
_diffrn_radiation_source 'fine-focus sealed tube'
_diffrn_radiation_type MoK\a
_diffrn_radiation_wavelength 0.71073
_diffrn_reflns_av_R_equivalents 0.0949
_diffrn_reflns_av_sigmaI/netI 0.0660
_diffrn_reflns_limit_h_max 19
_diffrn_reflns_limit_h_min -19
_diffrn_reflns_limit_k_max 12
_diffrn_reflns_limit_k_min -12
_diffrn_reflns_limit_l_max 15
_diffrn_reflns_limit_l_min -15
_diffrn_reflns_number 21879
_diffrn_reflns_theta_full 27.48
_diffrn_reflns_theta_max 27.48
_diffrn_reflns_theta_min 2.38
_exptl_absorpt_coefficient_mu 0.247
_exptl_absorpt_correction_T_max 1.0011
_exptl_absorpt_correction_T_min 0.8432
_exptl_absorpt_correction_type multi-scan
_exptl_absorpt_process_details
;
[c.f. r.h. blessing, acta cryst. (1995), a51, 33-38]
;
_exptl_crystal_colour colorless
_exptl_crystal_density_diffrn 1.032
_exptl_crystal_density_method 'not measured'
_exptl_crystal_description plate
_exptl_crystal_F_000 608
_exptl_crystal_size_max .5
_exptl_crystal_size_mid .3
_exptl_crystal_size_min .15
_refine_diff_density_max 0.357
_refine_diff_density_min -0.278
_refine_diff_density_rms 0.055
_refine_ls_extinction_method none
_refine_ls_goodness_of_fit_ref 0.913
_refine_ls_hydrogen_treatment constr
_refine_ls_matrix_type full
_refine_ls_number_parameters 161
_refine_ls_number_reflns 3958
_refine_ls_number_restraints 0
_refine_ls_restrained_S_all 0.913
_refine_ls_R_factor_all 0.0719
_refine_ls_R_factor_gt 0.0425
_refine_ls_shift/su_max 0.000
_refine_ls_shift/su_mean 0.000
_refine_ls_structure_factor_coef Fsqd
_refine_ls_weighting_details 'calc w=1/[\s^2^(Fo^2^)+(0.0588P)^2^+0.0000P] where P=(Fo^2^+2Fc^2^)/3'
_refine_ls_weighting_scheme calc
_refine_ls_wR_factor_gt 0.0981
_refine_ls_wR_factor_ref 0.1084
_reflns_number_gt 2555
_reflns_number_total 3958
_reflns_threshold_expression >2sigma(I)
_cod_data_source_file c2ob25989c.txt
_cod_data_source_block glu08k
_cod_original_cell_volume 1793.9(7)
_cod_original_sg_symbol_H-M P21/c
_cod_database_code 7152583

loop_
_symmetry_equiv_pos_as_xyz
'x, y, z'
'-x, y+1/2, -z+1/2'
'-x, -y, -z'
'x, -y-1/2, z-1/2'

loop_
_atom_site_label
_atom_site_type_symbol
_atom_site_fract_x
_atom_site_fract_y
_atom_site_fract_z
_atom_site_U_iso_or_equiv
_atom_site_adp_type
_atom_site_occupancy
_atom_site_symmetry_multiplicity
_atom_site_calc_flag
_atom_site_refinement_flags
C1 C 0.55433(17) 0.0834(3) 0.6305(2) 0.0484(6) Uani 1 1 d .
H1A H 0.5171 0.0530 0.6912 0.073 Uiso 1 1 calc R
H1B H 0.5774 0.0109 0.5889 0.073 Uiso 1 1 calc R
H1C H 0.5167 0.1369 0.5767 0.073 Uiso 1 1 calc R
C2 C 0.60732(19) 0.3120(3) 0.7797(2) 0.0507(7) Uani 1 1 d .
H2A H 0.6581 0.3669 0.8084 0.076 Uiso 1 1 calc R
H2B H 0.5764 0.2785 0.8450 0.076 Uiso 1 1 calc R
H2C H 0.5636 0.3609 0.7295 0.076 Uiso 1 1 calc R
C03 C 0.73400(16) 0.2370(2) 0.59077(17) 0.0375(5) Uani 1 1 d .
H03A H 0.7304 0.1837 0.5206 0.045 Uiso 1 1 calc R
H03B H 0.7193 0.3255 0.5682 0.045 Uiso 1 1 calc R
C3 C 0.94145(19) 0.1680(3) 0.5769(2) 0.0486(6) Uani 1 1 d .
H3A H 0.9460 0.2253 0.5115 0.073 Uiso 1 1 calc R
H3B H 0.9252 0.0829 0.5485 0.073 Uiso 1 1 calc R
H3C H 1.0005 0.1649 0.6228 0.073 Uiso 1 1 calc R
C4 C 0.88635(18) 0.3817(2) 0.7356(2) 0.0444(6) Uani 1 1 d .
H4A H 0.9458 0.3721 0.7796 0.067 Uiso 1 1 calc R
H4B H 0.8404 0.4091 0.7873 0.067 Uiso 1 1 calc R
H4C H 0.8914 0.4453 0.6751 0.067 Uiso 1 1 calc R
C5 C 0.82811(14) 0.10576(19) 0.78254(14) 0.0253(4) Uani 1 1 d .
C6 C 0.73429(14) 0.0769(2) 0.79243(15) 0.0267(4) Uani 1 1 d .
C7 C 0.71154(14) -0.0173(2) 0.86997(16) 0.0283(4) Uani 1 1 d .
H7 H 0.6487 -0.0365 0.8760 0.034 Uiso 1 1 calc R
C8 C 0.77808(14) -0.0847(2) 0.93925(14) 0.0263(4) Uani 1 1 d .
C9 C 0.87005(15) -0.0517(2) 0.92945(16) 0.0290(5) Uani 1 1 d .
H9 H 0.9166 -0.0938 0.9764 0.035 Uiso 1 1 calc R
C10 C 0.89492(14) 0.0406(2) 0.85323(15) 0.0282(4) Uani 1 1 d .
H10 H 0.9579 0.0601 0.8486 0.034 Uiso 1 1 calc R
C11 C 0.6385(2) -0.1798(3) 1.1023(2) 0.0556(7) Uani 1 1 d .
H11A H 0.6213 -0.2506 1.1506 0.083 Uiso 1 1 calc R
H11B H 0.5894 -0.1641 1.0419 0.083 Uiso 1 1 calc R
H11C H 0.6484 -0.1038 1.1499 0.083 Uiso 1 1 calc R
C12 C 0.7294(2) -0.3659(3) 0.9440(2) 0.0573(8) Uani 1 1 d .
H12A H 0.7124 -0.4368 0.9922 0.086 Uiso 1 1 calc R
H12B H 0.7865 -0.3862 0.9093 0.086 Uiso 1 1 calc R
H12C H 0.6806 -0.3510 0.8830 0.086 Uiso 1 1 calc R
C13 C 0.84091(19) -0.2509(3) 1.1484(2) 0.0504(7) Uani 1 1 d .
H13A H 0.8542 -0.1733 1.1928 0.076 Uiso 1 1 calc R
H13B H 0.8959 -0.2777 1.1121 0.076 Uiso 1 1 calc R
H13C H 0.8223 -0.3179 1.1999 0.076 Uiso 1 1 calc R
Si1 Si 0.65299(4) 0.17750(6) 0.69639(5) 0.02988(15) Uani 1 1 d .
Si2 Si 0.85095(4) 0.22683(6) 0.66866(4) 0.03001(15) Uani 1 1 d .
Si3 Si 0.74634(4) -0.22001(6) 1.03477(4) 0.03257(16) Uani 1 1 d .

loop_
_atom_site_aniso_label
_atom_site_aniso_U_11
_atom_site_aniso_U_22
_atom_site_aniso_U_33
_atom_site_aniso_U_23
_atom_site_aniso_U_13
_atom_site_aniso_U_12
C1 0.0443(14) 0.0474(18) 0.0510(14) 0.0017(12) -0.0118(11) -0.0035(11)
C2 0.0593(17) 0.0431(18) 0.0488(13) -0.0036(11) -0.0011(12) 0.0151(12)
C03 0.0492(14) 0.0353(15) 0.0271(9) 0.0098(9) -0.0034(9) -0.0011(10)
C3 0.0565(16) 0.0540(18) 0.0373(11) 0.0069(11) 0.0160(11) -0.0020(12)
C4 0.0570(16) 0.0317(15) 0.0439(12) 0.0058(10) -0.0008(11) -0.0108(11)
C5 0.0340(11) 0.0213(12) 0.0207(8) 0.0000(7) 0.0018(7) 0.0000(8)
C6 0.0340(11) 0.0246(12) 0.0214(8) -0.0012(7) 0.0008(7) 0.0002(8)
C7 0.0360(11) 0.0237(12) 0.0253(8) 0.0028(7) 0.0034(8) -0.0015(8)
C8 0.0370(11) 0.0222(12) 0.0197(8) -0.0005(7) 0.0025(7) 0.0007(8)
C9 0.0380(12) 0.0251(12) 0.0231(9) 0.0017(7) -0.0035(8) 0.0027(8)
C10 0.0333(11) 0.0271(13) 0.0242(9) 0.0004(7) 0.0015(8) -0.0009(8)
C11 0.0666(18) 0.055(2) 0.0486(14) 0.0116(12) 0.0238(13) -0.0013(13)
C12 0.094(2) 0.0333(17) 0.0462(13) -0.0056(11) 0.0138(14) -0.0144(14)
C13 0.0668(18) 0.0450(18) 0.0387(12) 0.0201(11) -0.0012(12) -0.0018(12)
Si1 0.0351(3) 0.0256(3) 0.0280(3) 0.0029(2) -0.0036(2) 0.0017(2)
Si2 0.0391(3) 0.0273(4) 0.0237(2) 0.0052(2) 0.0031(2) -0.0034(2)
Si3 0.0488(4) 0.0253(4) 0.0242(2) 0.0043(2) 0.0061(2) -0.0021(3)

loop_
_atom_type_symbol
_atom_type_description
_atom_type_scat_dispersion_real
_atom_type_scat_dispersion_imag
_atom_type_scat_source
C C 0.0033 0.0016 'International Tables Vol C Tables 4.2.6.8 and 6.1.1.4'
H H 0.0000 0.0000 'International Tables Vol C Tables 4.2.6.8 and 6.1.1.4'
Si Si 0.0817 0.0704 'International Tables Vol C Tables 4.2.6.8 and 6.1.1.4'

loop_
_geom_angle_atom_site_label_1
_geom_angle_atom_site_label_2
_geom_angle_atom_site_label_3
_geom_angle
Si2 C03 Si1 105.22(10)
C10 C5 C6 118.65(18)
C10 C5 Si2 126.00(16)
C6 C5 Si2 115.31(14)
C7 C6 C5 119.02(18)
C7 C6 Si1 127.51(16)
C5 C6 Si1 113.46(15)
C6 C7 C8 122.64(19)
C9 C8 C7 116.90(18)
C9 C8 Si3 121.13(15)
C7 C8 Si3 121.88(16)
C10 C9 C8 121.90(18)
C9 C10 C5 120.86(19)
C1 Si1 C2 108.69(13)
C1 Si1 C03 114.56(11)
C2 Si1 C03 110.74(13)
C1 Si1 C6 111.95(11)
C2 Si1 C6 110.65(10)
C03 Si1 C6 100.05(10)
C4 Si2 C3 110.09(13)
C4 Si2 C03 111.36(12)
C3 Si2 C03 113.75(11)
C4 Si2 C5 110.98(10)
C3 Si2 C5 110.35(11)
C03 Si2 C5 99.96(10)
C11 Si3 C13 110.20(12)
C11 Si3 C12 110.24(15)
C13 Si3 C12 108.30(14)
C11 Si3 C8 109.33(12)
C13 Si3 C8 110.25(11)
C12 Si3 C8 108.50(11)

loop_
_geom_bond_atom_site_label_1
_geom_bond_atom_site_label_2
_geom_bond_distance
C1 Si1 1.867(2)
C2 Si1 1.873(3)
C03 Si2 1.876(2)
C03 Si1 1.882(2)
C3 Si2 1.872(3)
C4 Si2 1.868(3)
C5 C10 1.407(3)
C5 C6 1.420(3)
C5 Si2 1.891(2)
C6 C7 1.401(3)
C6 Si1 1.894(2)
C7 C8 1.408(3)
C8 C9 1.404(3)
C8 Si3 1.891(2)
C9 C10 1.386(3)
C11 Si3 1.866(3)
C12 Si3 1.873(3)
C13 Si3 1.867(2)

loop_
_geom_torsion_atom_site_label_1
_geom_torsion_atom_site_label_2
_geom_torsion_atom_site_label_3
_geom_torsion_atom_site_label_4
_geom_torsion
C10 C5 C6 C7 -1.5(3)
Si2 C5 C6 C7 176.27(15)
C10 C5 C6 Si1 177.47(15)
Si2 C5 C6 Si1 -4.76(19)
C5 C6 C7 C8 0.2(3)
Si1 C6 C7 C8 -178.58(15)
C6 C7 C8 C9 1.3(3)
C6 C7 C8 Si3 -175.18(15)
C7 C8 C9 C10 -1.6(3)
Si3 C8 C9 C10 174.91(15)
C8 C9 C10 C5 0.4(3)
C6 C5 C10 C9 1.2(3)
Si2 C5 C10 C9 -176.27(15)
Si2 C03 Si1 C1 -143.52(12)
Si2 C03 Si1 C2 93.12(14)
Si2 C03 Si1 C6 -23.63(13)
C7 C6 Si1 C1 -40.9(2)
C5 C6 Si1 C1 140.19(16)
C7 C6 Si1 C2 80.5(2)
C5 C6 Si1 C2 -98.40(17)
C7 C6 Si1 C03 -162.71(19)
C5 C6 Si1 C03 18.42(16)
Si1 C03 Si2 C4 -95.91(14)
Si1 C03 Si2 C3 139.00(13)
Si1 C03 Si2 C5 21.42(13)
C10 C5 Si2 C4 -75.9(2)
C6 C5 Si2 C4 106.49(17)
C10 C5 Si2 C3 46.4(2)
C6 C5 Si2 C3 -131.20(16)
C10 C5 Si2 C03 166.46(18)
C6 C5 Si2 C03 -11.11(17)
C9 C8 Si3 C11 144.11(18)
C7 C8 Si3 C11 -39.6(2)
C9 C8 Si3 C13 22.8(2)
C7 C8 Si3 C13 -160.85(17)
C9 C8 Si3 C12 -95.63(19)
C7 C8 Si3 C12 80.7(2)
